data_2207162
loop_
_publ_author_name
'Fu, Yun-Long'
'Ren, Jia-Lin'
'Xu, Zhi-Wei'
'Ng, Seik Weng'

_publ_section_title
;
 Bis(4,4'-bipyridinium)
 tetrakis(oxalato-\k^2^<i>O</i>,<i>O</i>')zirconate(IV)
;
_journal_coeditor_code BT6767
_journal_issue 11
_journal_name_full 'Acta Crystallographica Section E'
_journal_page_first m2397
_journal_page_last m2399
_journal_paper_doi 10.1107/S1600536805033829
_journal_volume 61
_journal_year 2005
_chemical_formula_iupac '(C10 H10 N2)2 [Zr (C2 O4)4]'
_chemical_formula_moiety '2C10 H10 N2 2+, C8 O16 Zr 4-'
_chemical_formula_sum 'C28 H20 N4 O16 Zr'
_chemical_formula_weight 759.70
_chemical_name_systematic
;
Bis(4,4'-bipyridinium) tetrakis(oxalato-\k^2^O,O')zirconate(IV)
;
_space_group_IT_number 15
_symmetry_cell_setting monoclinic
_symmetry_space_group_name_Hall '-C 2yc'
_symmetry_space_group_name_H-M 'C 1 2/c 1'
_atom_sites_solution_hydrogens geom
_atom_sites_solution_primary direct
_atom_sites_solution_secondary difmap
_audit_creation_method SHELXL-97
_cell_angle_alpha 90
_cell_angle_beta 121.231(2)
_cell_angle_gamma 90
_cell_formula_units_Z 4
_cell_length_a 19.447(2)
_cell_length_b 10.9860(10)
_cell_length_c 15.084(2)
_cell_measurement_reflns_used 1612
_cell_measurement_temperature 295(2)
_cell_measurement_theta_max 23.1
_cell_measurement_theta_min 2.2
_cell_volume 2755.6(5)
_computing_cell_refinement 'SAINT (Bruker, 2002)'
_computing_data_collection 'SMART (Bruker, 2002)'
_computing_data_reduction SAINT
_computing_molecular_graphics 'ORTEPII (Johnson, 1976)'
_computing_publication_material SHELXL97
_computing_structure_refinement 'SHELXL97 (Sheldrick, 1997)'
_computing_structure_solution 'SHELXS97 (Sheldrick, 1997)'
_diffrn_ambient_temperature 295(2)
_diffrn_measured_fraction_theta_full 0.97
_diffrn_measured_fraction_theta_max 0.97
_diffrn_measurement_device_type 'Bruker APEX area-detector'
_diffrn_measurement_method '\f and \w'
_diffrn_radiation_monochromator graphite
_diffrn_radiation_source 'fine-focus sealed tube'
_diffrn_radiation_type MoK\a
_diffrn_radiation_wavelength 0.71073
_diffrn_reflns_av_R_equivalents 0.045
_diffrn_reflns_av_sigmaI/netI 0.063
_diffrn_reflns_limit_h_max 13
_diffrn_reflns_limit_h_min -25
_diffrn_reflns_limit_k_max 12
_diffrn_reflns_limit_k_min -14
_diffrn_reflns_limit_l_max 19
_diffrn_reflns_limit_l_min -19
_diffrn_reflns_number 7967
_diffrn_reflns_theta_full 27.5
_diffrn_reflns_theta_max 27.5
_diffrn_reflns_theta_min 2.2
_diffrn_standards_decay_% 0
_diffrn_standards_interval_count 0
_diffrn_standards_interval_time 0
_diffrn_standards_number 0
_exptl_absorpt_coefficient_mu 0.494
_exptl_absorpt_correction_T_max 0.966
_exptl_absorpt_correction_T_min 0.470
_exptl_absorpt_correction_type multi-scan
_exptl_absorpt_process_details '(SADABS; Sheldrick, 1996)'
_exptl_crystal_colour Colorless
_exptl_crystal_density_diffrn 1.831
_exptl_crystal_density_method 'not measured'
_exptl_crystal_description Plate
_exptl_crystal_F_000 1536
_exptl_crystal_size_max 0.18
_exptl_crystal_size_mid 0.16
_exptl_crystal_size_min 0.07
_refine_diff_density_max 0.65
_refine_diff_density_min -0.60
_refine_ls_extinction_method none
_refine_ls_goodness_of_fit_ref 1.03
_refine_ls_hydrogen_treatment mixed
_refine_ls_matrix_type full
_refine_ls_number_parameters 230
_refine_ls_number_reflns 3097
_refine_ls_number_restraints 2
_refine_ls_restrained_S_all 1.03
_refine_ls_R_factor_all 0.071
_refine_ls_R_factor_gt 0.047
_refine_ls_shift/su_max 0.001
_refine_ls_shift/su_mean 0.000
_refine_ls_structure_factor_coef Fsqd
_refine_ls_weighting_details 'calc w = 1/[\s^2^(Fo^2^)+(0.0564P)^2^+0.727P] where P = (Fo^2^+2Fc^2^)/3'
_refine_ls_weighting_scheme calc
_refine_ls_wR_factor_gt 0.103
_refine_ls_wR_factor_ref 0.112
_reflns_number_gt 2340
_reflns_number_total 3097
_reflns_threshold_expression I>2\s(I)
_cod_data_source_file bt6767.cif
_cod_data_source_block I
_cod_original_sg_symbol_H-M 'C 2/c'
_cod_database_code 2207162
_cod_database_fobs_code 2207162

loop_
_symmetry_equiv_pos_as_xyz
'x, y, z'
'-x, y, -z+1/2'
'x+1/2, y+1/2, z'
'-x+1/2, y+1/2, -z+1/2'
'-x, -y, -z'
'x, -y, z-1/2'
'-x+1/2, -y+1/2, -z'
'x+1/2, -y+1/2, z-1/2'

loop_
_atom_site_label
_atom_site_fract_x
_atom_site_fract_y
_atom_site_fract_z
_atom_site_U_iso_or_equiv
_atom_site_adp_type
_atom_site_calc_flag
_atom_site_refinement_flags
_atom_site_occupancy
_atom_site_type_symbol
Zr1 0.5000 0.29208(4) 0.2500 0.0219(2) Uani d S 1 Zr
O1 0.43200(10) 0.4489(2) 0.1533(2) 0.0355(6) Uani d . 1 O
O2 0.4563(2) 0.6300(2) 0.1042(2) 0.0495(7) Uani d . 1 O
O3 0.5534(2) 0.3521(2) 0.1605(2) 0.0369(6) Uani d . 1 O
O4 0.5859(2) 0.5189(2) 0.1072(2) 0.0387(6) Uani d . 1 O
O5 0.62560(10) 0.2302(2) 0.3295(2) 0.0364(6) Uani d . 1 O
O6 0.7017(2) 0.0629(2) 0.3810(2) 0.0440(7) Uani d . 1 O
O7 0.51520(10) 0.1318(2) 0.3486(2) 0.0304(6) Uani d . 1 O
O8 0.5773(2) -0.0502(2) 0.3870(2) 0.0425(7) Uani d . 1 O
N1 0.6068(2) 0.7576(3) 0.1035(3) 0.0353(7) Uani d D 1 N
N2 0.7780(2) 1.3220(3) 0.1246(2) 0.0352(7) Uani d D 1 N
C1 0.4708(2) 0.5230(3) 0.1276(3) 0.0323(8) Uani d . 1 C
C2 0.5430(2) 0.4623(3) 0.1305(3) 0.0295(8) Uani d . 1 C
C3 0.6403(2) 0.1196(3) 0.3590(3) 0.0283(8) Uani d . 1 C
C4 0.5721(2) 0.0581(3) 0.3659(3) 0.0292(8) Uani d . 1 C
C5 0.6767(2) 0.7619(3) 0.1059(3) 0.0395(9) Uani d . 1 C
C6 0.7129(2) 0.8711(3) 0.1152(3) 0.0342(8) Uani d . 1 C
C7 0.6780(2) 0.9789(3) 0.1208(2) 0.0265(7) Uani d . 1 C
C8 0.6058(2) 0.9689(3) 0.1186(3) 0.0328(8) Uani d . 1 C
C9 0.5709(2) 0.8578(4) 0.1097(3) 0.0381(9) Uani d . 1 C
C10 0.8195(2) 1.2217(3) 0.1338(3) 0.0381(9) Uani d . 1 C
C11 0.7889(2) 1.1096(3) 0.1342(3) 0.0343(9) Uani d . 1 C
C12 0.7147(2) 1.0997(3) 0.1258(3) 0.0270(8) Uani d . 1 C
C13 0.6742(2) 1.2072(3) 0.1184(3) 0.0368(9) Uani d . 1 C
C14 0.7072(2) 1.3172(3) 0.1168(3) 0.0391(9) Uani d . 1 C
H1 0.586(2) 0.688(2) 0.095(3) 0.040(10) Uiso d D 1 H
H2 0.797(2) 1.391(2) 0.122(3) 0.06(2) Uiso d D 1 H
H5 0.7003 0.6904 0.1013 0.047 Uiso calc R 1 H
H6 0.7617 0.8735 0.1177 0.041 Uiso calc R 1 H
H8 0.5808 1.0388 0.1233 0.039 Uiso calc R 1 H
H9 0.5225 0.8523 0.1080 0.046 Uiso calc R 1 H
H10 0.8695 1.2278 0.1399 0.046 Uiso calc R 1 H
H11 0.8181 1.0397 0.1402 0.041 Uiso calc R 1 H
H13 0.6249 1.2046 0.1146 0.044 Uiso calc R 1 H
H14 0.6794 1.3889 0.1102 0.047 Uiso calc R 1 H

loop_
_atom_site_aniso_label
_atom_site_aniso_U_11
_atom_site_aniso_U_22
_atom_site_aniso_U_33
_atom_site_aniso_U_12
_atom_site_aniso_U_13
_atom_site_aniso_U_23
Zr1 0.0202(3) 0.0165(2) 0.0348(3) 0.000 0.0184(2) 0.000
O1 0.0290(10) 0.035(2) 0.050(2) 0.0100(10) 0.0250(10) 0.0130(10)
O2 0.064(2) 0.031(2) 0.074(2) 0.0220(10) 0.049(2) 0.0180(10)
O3 0.047(2) 0.0230(10) 0.063(2) 0.0120(10) 0.044(2) 0.0130(10)
O4 0.043(2) 0.030(2) 0.060(2) 0.0030(10) 0.038(2) 0.0080(10)
O5 0.0230(10) 0.0210(10) 0.063(2) 0.0020(10) 0.0220(10) 0.0090(10)
O6 0.029(2) 0.031(2) 0.074(2) 0.0080(10) 0.028(2) 0.0110(10)
O7 0.0280(10) 0.0310(10) 0.0380(10) -0.0010(10) 0.0210(10) 0.0060(10)
O8 0.044(2) 0.029(2) 0.056(2) 0.0010(10) 0.0270(10) 0.0150(10)
N1 0.041(2) 0.025(2) 0.043(2) 0.0010(10) 0.023(2) 0.0050(10)
N2 0.038(2) 0.025(2) 0.040(2) -0.0060(10) 0.019(2) -0.0060(10)
C1 0.034(2) 0.030(2) 0.036(2) 0.007(2) 0.021(2) 0.005(2)
C2 0.034(2) 0.020(2) 0.040(2) 0.004(2) 0.023(2) 0.003(2)
C3 0.026(2) 0.022(2) 0.035(2) 0.0000(10) 0.014(2) 0.001(2)
C4 0.026(2) 0.028(2) 0.030(2) -0.001(2) 0.012(2) 0.0050(10)
C5 0.044(2) 0.028(2) 0.054(2) 0.013(2) 0.031(2) 0.006(2)
C6 0.029(2) 0.030(2) 0.049(2) 0.007(2) 0.024(2) 0.001(2)
C7 0.024(2) 0.029(2) 0.025(2) 0.0050(10) 0.012(2) 0.0030(10)
C8 0.036(2) 0.026(2) 0.044(2) 0.005(2) 0.026(2) 0.001(2)
C9 0.035(2) 0.039(2) 0.050(2) 0.003(2) 0.029(2) 0.006(2)
C10 0.031(2) 0.039(2) 0.047(2) -0.004(2) 0.022(2) -0.007(2)
C11 0.026(2) 0.031(2) 0.045(2) 0.002(2) 0.018(2) -0.005(2)
C12 0.027(2) 0.026(2) 0.026(2) 0.0010(10) 0.012(2) -0.0010(10)
C13 0.029(2) 0.027(2) 0.058(2) 0.003(2) 0.025(2) -0.006(2)
C14 0.035(2) 0.026(2) 0.057(3) 0.005(2) 0.024(2) -0.002(2)

loop_
_atom_type_symbol
_atom_type_description
_atom_type_scat_dispersion_real
_atom_type_scat_dispersion_imag
_atom_type_scat_source
C C 0.0033 0.0016 'International Tables Vol C Tables 4.2.6.8 and 6.1.1.4'
H H 0.0000 0.0000 'International Tables Vol C Tables 4.2.6.8 and 6.1.1.4'
N N 0.0061 0.0033 'International Tables Vol C Tables 4.2.6.8 and 6.1.1.4'
O O 0.0106 0.0060 'International Tables Vol C Tables 4.2.6.8 and 6.1.1.4'
Zr Zr -2.9673 0.5597 'International Tables Vol C Tables 4.2.6.8 and 6.1.1.4'

loop_
_geom_angle_atom_site_label_1
_geom_angle_atom_site_label_2
_geom_angle_atom_site_label_3
_geom_angle_site_symmetry_3
_geom_angle
_geom_angle_publ_flag
O1 Zr1 O1 2_655 76.90(10) yes
O1 Zr1 O3 . 70.70(10) yes
O1 Zr1 O3 2_655 81.90(10) yes
O1 Zr1 O5 . 136.00(10) yes
O1 Zr1 O5 2_655 76.40(10) yes
O1 Zr1 O7 . 152.80(10) yes
O1 Zr1 O7 2_655 110.60(10) yes
O3 Zr1 O3 2_655 144.90(10) yes
O3 Zr1 O5 . 71.40(10) yes
O3 Zr1 O5 2_655 120.30(10) yes
O3 Zr1 O7 . 135.20(10) yes
O3 Zr1 O7 2_655 76.50(10) yes
O5 Zr1 O5 2_655 144.00(10) yes
O5 Zr1 O7 . 70.40(10) yes
O5 Zr1 O7 2_655 81.10(10) yes
O7 Zr1 O7 2_655 75.30(10) yes
C1 O1 Zr1 . 116.5(2) no
C2 O3 Zr1 . 117.9(2) no
C3 O5 Zr1 . 118.0(2) no
C4 O7 Zr1 . 116.0(2) no
C9 N1 C5 . 121.9(3) no
C14 N2 C10 . 121.7(3) no
O2 C1 O1 . 127.4(3) no
O2 C1 C2 . 120.0(3) no
O1 C1 C2 . 112.6(3) no
O4 C2 O3 . 125.3(3) no
O4 C2 C1 . 121.2(3) no
O3 C2 C1 . 113.4(3) no
O6 C3 O5 . 126.0(3) no
O6 C3 C4 . 120.6(3) no
O5 C3 C4 . 113.4(3) no
O8 C4 O7 . 127.8(3) no
O8 C4 C3 . 119.2(3) no
O7 C4 C3 . 113.0(3) no
N1 C5 C6 . 119.8(3) no
C5 C6 C7 . 120.9(3) no
C6 C7 C8 . 116.8(3) no
C6 C7 C12 . 121.8(3) no
C8 C7 C12 . 121.4(3) no
C9 C8 C7 . 121.0(3) no
N1 C9 C8 . 119.6(3) no
N2 C10 C11 . 120.3(3) no
C10 C11 C12 . 120.2(3) no
C11 C12 C13 . 117.4(3) no
C11 C12 C7 . 121.5(3) no
C13 C12 C7 . 121.1(3) no
C14 C13 C12 . 119.9(3) no
N2 C14 C13 . 120.5(3) no
C9 N1 H1 . 122(3) no
C5 N1 H1 . 116(3) no
C14 N2 H2 . 120(3) no
C10 N2 H2 . 119(3) no
N1 C5 H5 . 120.1 no
C6 C5 H5 . 120.1 no
C5 C6 H6 . 119.5 no
C7 C6 H6 . 119.5 no
C9 C8 H8 . 119.5 no
C7 C8 H8 . 119.5 no
N1 C9 H9 . 120.2 no
C8 C9 H9 . 120.2 no
N2 C10 H10 . 119.9 no
C11 C10 H10 . 119.9 no
C10 C11 H11 . 119.9 no
C12 C11 H11 . 119.9 no
C14 C13 H13 . 120.0 no
C12 C13 H13 . 120.0 no
N2 C14 H14 . 119.7 no
C13 C14 H14 . 119.7 no

loop_
_geom_bond_atom_site_label_1
_geom_bond_atom_site_label_2
_geom_bond_site_symmetry_2
_geom_bond_distance
_geom_bond_publ_flag
Zr1 O1 . 2.201(2) yes
Zr1 O1 2_655 2.201(2) no
Zr1 O3 . 2.189(2) yes
Zr1 O3 2_655 2.189(2) no
Zr1 O5 . 2.197(2) yes
Zr1 O5 2_655 2.197(2) no
Zr1 O7 . 2.223(2) yes
Zr1 O7 2_655 2.223(2) no
O1 C1 . 1.299(4) no
O2 C1 . 1.218(4) no
O3 C2 . 1.271(4) no
O4 C2 . 1.228(4) no
O5 C3 . 1.275(4) no
O6 C3 . 1.229(4) no
O7 C4 . 1.284(4) no
O8 C4 . 1.222(4) no
N1 C9 . 1.333(5) no
N1 C5 . 1.340(5) no
N2 C14 . 1.322(5) no
N2 C10 . 1.330(5) no
C1 C2 . 1.535(5) no
C3 C4 . 1.539(5) no
C5 C6 . 1.361(5) no
C6 C7 . 1.390(5) no
C7 C8 . 1.392(5) no
C7 C12 . 1.490(5) no
C8 C9 . 1.368(5) no
C10 C11 . 1.370(5) no
C11 C12 . 1.387(5) no
C12 C13 . 1.391(5) no
C13 C14 . 1.374(5) no
N1 H1 . 0.850(10) no
N2 H2 . 0.860(10) no
C5 H5 . 0.93 no
C6 H6 . 0.93 no
C8 H8 . 0.93 no
C9 H9 . 0.93 no
C10 H10 . 0.93 no
C11 H11 . 0.93 no
C13 H13 . 0.93 no
C14 H14 . 0.93 no

loop_
_geom_hbond_atom_site_label_D
_geom_hbond_atom_site_label_H
_geom_hbond_atom_site_label_A
_geom_hbond_site_symmetry_A
_geom_hbond_distance_DH
_geom_hbond_distance_HA
_geom_hbond_distance_DA
_geom_hbond_angle_DHA
_geom_hbond_publ_flag
N1 H1 O4 . 0.850(10) 1.86(2) 2.658(4) 155(4) yes
N2 H2 O6 4_665 0.860(10) 1.89(2) 2.683(4) 154(4) yes
C5 H5 O6 4_655 0.93 2.27 3.152(5) 159 yes
C6 H6 O5 4_655 0.93 2.47 3.199(4) 135 yes
C8 H8 O7 2_665 0.93 2.35 3.193(4) 150 yes
C9 H9 O8 2_665 0.93 2.25 3.078(4) 148 yes
C10 H10 O2 3 0.93 2.29 3.085(5) 144 yes
C11 H11 O1 3 0.93 2.34 3.179(4) 150 yes
C13 H13 O3 1_565 0.93 2.46 3.163(4) 133 yes
C14 H14 O4 1_565 0.93 2.29 3.184(4) 160 yes

loop_
_geom_torsion_atom_site_label_1
_geom_torsion_atom_site_label_2
_geom_torsion_atom_site_label_3
_geom_torsion_atom_site_label_4
_geom_torsion_site_symmetry_1
_geom_torsion
_geom_torsion_publ_flag
O3 Zr1 O1 C1 2_655 132.1(3) no
O3 Zr1 O1 C1 . -25.7(2) no
O5 Zr1 O1 C1 2_655 -155.2(3) no
O5 Zr1 O1 C1 . 6.1(3) no
O1 Zr1 O1 C1 2_655 60.1(2) no
O7 Zr1 O1 C1 2_655 -92.5(3) no
O7 Zr1 O1 C1 . 169.8(2) no
O3 Zr1 O3 C2 2_655 -15.7(2) no
O5 Zr1 O3 C2 2_655 85.3(3) no
O5 Zr1 O3 C2 . -132.4(3) no
O1 Zr1 O3 C2 2_655 -54.1(3) no
O1 Zr1 O3 C2 . 24.9(3) no
O7 Zr1 O3 C2 2_655 142.7(3) no
O7 Zr1 O3 C2 . -165.1(2) no
O3 Zr1 O5 C3 2_655 84.5(3) no
O3 Zr1 O5 C3 . -132.1(3) no
O5 Zr1 O5 C3 2_655 -15.7(2) no
O1 Zr1 O5 C3 2_655 142.1(3) no
O1 Zr1 O5 C3 . -163.8(2) no
O7 Zr1 O5 C3 2_655 -53.3(3) no
O7 Zr1 O5 C3 . 24.1(2) no
O3 Zr1 O7 C4 2_655 -156.3(2) no
O3 Zr1 O7 C4 . 6.2(3) no
O5 Zr1 O7 C4 2_655 130.8(2) no
O5 Zr1 O7 C4 . -26.8(2) no
O1 Zr1 O7 C4 2_655 -93.2(2) no
O1 Zr1 O7 C4 . 165.2(2) no
O7 Zr1 O7 C4 2_655 58.8(2) no
Zr1 O1 C1 O2 . -155.4(3) no
Zr1 O1 C1 C2 . 23.7(4) no
Zr1 O3 C2 O4 . 157.8(3) no
Zr1 O3 C2 C1 . -20.8(4) no
O2 C1 C2 O4 . -1.6(6) no
O1 C1 C2 O4 . 179.2(3) no
O2 C1 C2 O3 . 177.1(3) no
O1 C1 C2 O3 . -2.1(5) no
Zr1 O5 C3 O6 . 161.3(3) no
Zr1 O5 C3 C4 . -18.8(4) no
Zr1 O7 C4 O8 . -154.5(3) no
Zr1 O7 C4 C3 . 26.0(3) no
O6 C3 C4 O8 . -4.8(5) no
O5 C3 C4 O8 . 175.3(3) no
O6 C3 C4 O7 . 174.8(3) no
O5 C3 C4 O7 . -5.1(4) no
C9 N1 C5 C6 . 0.1(6) no
N1 C5 C6 C7 . -0.9(6) no
C5 C6 C7 C8 . 1.3(5) no
C5 C6 C7 C12 . -177.0(3) no
C6 C7 C8 C9 . -1.0(5) no
C12 C7 C8 C9 . 177.3(3) no
C5 N1 C9 C8 . 0.1(6) no
C7 C8 C9 N1 . 0.3(6) no
C14 N2 C10 C11 . 0.7(6) no
N2 C10 C11 C12 . -0.4(6) no
C10 C11 C12 C13 . -0.8(5) no
C10 C11 C12 C7 . 176.9(3) no
C6 C7 C12 C11 . -5.7(5) no
C8 C7 C12 C11 . 176.1(3) no
C6 C7 C12 C13 . 171.9(3) no
C8 C7 C12 C13 . -6.3(5) no
C11 C12 C13 C14 . 1.7(5) no
C7 C12 C13 C14 . -176.0(3) no
C10 N2 C14 C13 . 0.3(6) no
C12 C13 C14 N2 . -1.5(6) no
